data_7103205
loop_
_publ_author_name
'Bai, Shi-Qiang'
'Hor, T S Andy'

_publ_section_title
;
 Isolation of an [SNS]Pd(II) pincer with a water ladder and its Suzuki
 coupling activity in water.
;
_journal_issue 27
_journal_name_full 'Chemical communications (Cambridge, England)'
_journal_page_first 3172
_journal_page_last 3174
_journal_paper_doi 10.1039/b802043d
_journal_year 2008
_chemical_formula_sum 'C18 H23 Cl2 N Pd S2'
_chemical_formula_weight 494.79
_chemical_name_systematic
;
?
;
_space_group_IT_number 14
_symmetry_cell_setting monoclinic
_symmetry_space_group_name_Hall '-P 2yn'
_symmetry_space_group_name_H-M 'P 1 21/n 1'
_atom_sites_solution_hydrogens geom
_atom_sites_solution_primary direct
_atom_sites_solution_secondary difmap
_audit_creation_method SHELXL-97
_cell_angle_alpha 90.00
_cell_angle_beta 99.3760(10)
_cell_angle_gamma 90.00
_cell_formula_units_Z 4
_cell_length_a 12.3815(6)
_cell_length_b 5.6441(3)
_cell_length_c 28.7929(15)
_cell_measurement_reflns_used 5492
_cell_measurement_temperature 223(2)
_cell_measurement_theta_max 27.44
_cell_measurement_theta_min 2.87
_cell_volume 1985.24(18)
_computing_cell_refinement 'Bruker SMART'
_computing_data_collection 'Bruker SMART'
_computing_data_reduction 'Bruker SAINT'
_computing_molecular_graphics 'Bruker SHELXTL'
_computing_publication_material 'Bruker SHELXTL'
_computing_structure_refinement 'SHELXL-97 (Sheldrick, 1997)'
_computing_structure_solution 'SHELXS-97 (Sheldrick, 1990)'
_diffrn_ambient_temperature 223(2)
_diffrn_measured_fraction_theta_full 0.997
_diffrn_measured_fraction_theta_max 0.997
_diffrn_measurement_device_type 'CCD area detector'
_diffrn_measurement_method 'phi and omega scans'
_diffrn_radiation_monochromator graphite
_diffrn_radiation_source 'fine-focus sealed tube'
_diffrn_radiation_type MoK\a
_diffrn_radiation_wavelength 0.71073
_diffrn_reflns_av_R_equivalents 0.0270
_diffrn_reflns_av_sigmaI/netI 0.0296
_diffrn_reflns_limit_h_max 16
_diffrn_reflns_limit_h_min -15
_diffrn_reflns_limit_k_max 6
_diffrn_reflns_limit_k_min -7
_diffrn_reflns_limit_l_max 37
_diffrn_reflns_limit_l_min -37
_diffrn_reflns_number 13376
_diffrn_reflns_theta_full 27.48
_diffrn_reflns_theta_max 27.48
_diffrn_reflns_theta_min 1.70
_exptl_absorpt_coefficient_mu 1.415
_exptl_absorpt_correction_T_max 0.8715
_exptl_absorpt_correction_T_min 0.4376
_exptl_absorpt_correction_type empirical
_exptl_crystal_colour BLUE
_exptl_crystal_density_diffrn 1.655
_exptl_crystal_density_meas ?
_exptl_crystal_density_method .
_exptl_crystal_description BLOCK
_exptl_crystal_F_000 1000
_exptl_crystal_size_max 0.70
_exptl_crystal_size_mid 0.24
_exptl_crystal_size_min 0.10
_refine_diff_density_max 0.426
_refine_diff_density_min -0.498
_refine_diff_density_rms 0.075
_refine_ls_extinction_method none
_refine_ls_goodness_of_fit_ref 1.027
_refine_ls_hydrogen_treatment mixed
_refine_ls_matrix_type full
_refine_ls_number_parameters 221
_refine_ls_number_reflns 4540
_refine_ls_number_restraints 0
_refine_ls_restrained_S_all 1.027
_refine_ls_R_factor_all 0.0291
_refine_ls_R_factor_gt 0.0249
_refine_ls_shift/su_max 0.001
_refine_ls_shift/su_mean 0.000
_refine_ls_structure_factor_coef Fsqd
_refine_ls_weighting_details 'calc w=1/[\s^2^(Fo^2^)+(0.0281P)^2^+0.8159P] where P=(Fo^2^+2Fc^2^)/3'
_refine_ls_weighting_scheme calc
_refine_ls_wR_factor_gt 0.0600
_refine_ls_wR_factor_ref 0.0621
_reflns_number_gt 4076
_reflns_number_total 4540
_reflns_threshold_expression >2sigma(I)
_cod_data_source_file b802043d.txt
_cod_data_source_block 2
_cod_depositor_comments
;
The following automatic conversions were performed:
'_symmetry_cell_setting' value 'Monoclinic' changed to 'monoclinic'
according to '/home/saulius/struct/CIF-dictionaries/cif_core.dic'
dictionary named 'cif_core.dic' version 2.4.1 from 2010-06-29.

Automatic conversion script
Id: cif_fix_enum 1527 2010-12-29 10:47:43Z saulius 
;
_cod_original_sg_symbol_H-M P2(1)/n
_cod_database_code 7103205

loop_
_symmetry_equiv_pos_as_xyz
'x, y, z'
'-x+1/2, y+1/2, -z+1/2'
'-x, -y, -z'
'x-1/2, -y-1/2, z-1/2'

loop_
_atom_site_label
_atom_site_type_symbol
_atom_site_fract_x
_atom_site_fract_y
_atom_site_fract_z
_atom_site_U_iso_or_equiv
_atom_site_adp_type
_atom_site_occupancy
_atom_site_symmetry_multiplicity
_atom_site_calc_flag
_atom_site_refinement_flags
_atom_site_disorder_assembly
_atom_site_disorder_group
Pd1 Pd 0.617448(11) 0.20442(3) 0.132441(5) 0.02214(6) Uani 1 1 d . . .
Cl1 Cl 0.71794(5) -0.07170(11) 0.18041(2) 0.04043(14) Uani 1 1 d . . .
Cl2 Cl 0.36054(4) 0.07727(9) 0.038524(19) 0.03346(12) Uani 1 1 d . . .
S1 S 0.48487(4) 0.22022(9) 0.179396(18) 0.02587(11) Uani 1 1 d . . .
S2 S 0.74400(4) 0.22918(10) 0.082698(19) 0.02758(12) Uani 1 1 d . . .
N1 N 0.52691(13) 0.4438(3) 0.09013(6) 0.0227(3) Uani 1 1 d . . .
C1 C 0.45795(17) 0.5904(4) 0.11663(7) 0.0285(4) Uani 1 1 d . . .
H1A H 0.4077 0.6882 0.0948 0.034 Uiso 1 1 calc R . .
H1B H 0.5043 0.6956 0.1385 0.034 Uiso 1 1 calc R . .
C2 C 0.39388(16) 0.4264(4) 0.14356(7) 0.0294(5) Uani 1 1 d . . .
H2A H 0.3403 0.3377 0.1214 0.035 Uiso 1 1 calc R . .
H2B H 0.3538 0.5201 0.1638 0.035 Uiso 1 1 calc R . .
C3 C 0.54675(17) 0.4045(4) 0.22908(7) 0.0320(5) Uani 1 1 d . . .
H3A H 0.6128 0.3274 0.2457 0.038 Uiso 1 1 calc R . .
H3B H 0.5677 0.5585 0.2176 0.038 Uiso 1 1 calc R . .
C4 C 0.46613(17) 0.4393(4) 0.26200(7) 0.0272(4) Uani 1 1 d . . .
C5 C 0.39947(19) 0.6391(4) 0.25933(8) 0.0331(5) Uani 1 1 d . . .
H5 H 0.4086 0.7604 0.2379 0.040 Uiso 1 1 calc R . .
C6 C 0.3202(2) 0.6619(4) 0.28765(8) 0.0365(5) Uani 1 1 d . . .
H6 H 0.2749 0.7965 0.2850 0.044 Uiso 1 1 calc R . .
C7 C 0.30729(18) 0.4859(4) 0.31999(8) 0.0340(5) Uani 1 1 d . . .
H7 H 0.2533 0.5009 0.3393 0.041 Uiso 1 1 calc R . .
C8 C 0.37411(18) 0.2889(4) 0.32364(8) 0.0316(5) Uani 1 1 d . . .
H8 H 0.3662 0.1705 0.3458 0.038 Uiso 1 1 calc R . .
C9 C 0.45272(18) 0.2646(4) 0.29490(8) 0.0305(5) Uani 1 1 d . . .
H9 H 0.4975 0.1293 0.2976 0.037 Uiso 1 1 calc R . .
C10 C 0.59495(16) 0.5913(4) 0.06333(7) 0.0269(4) Uani 1 1 d . . .
H10A H 0.6392 0.7023 0.0847 0.032 Uiso 1 1 calc R . .
H10B H 0.5476 0.6833 0.0393 0.032 Uiso 1 1 calc R . .
C11 C 0.66896(17) 0.4324(4) 0.04015(7) 0.0293(4) Uani 1 1 d . . .
H11A H 0.7208 0.5297 0.0262 0.035 Uiso 1 1 calc R . .
H11B H 0.6249 0.3418 0.0148 0.035 Uiso 1 1 calc R . .
C12 C 0.84558(17) 0.4202(4) 0.11765(8) 0.0354(5) Uani 1 1 d . . .
H12A H 0.8104 0.5681 0.1249 0.043 Uiso 1 1 calc R . .
H12B H 0.8739 0.3413 0.1475 0.043 Uiso 1 1 calc R . .
C13 C 0.93917(16) 0.4763(4) 0.09212(7) 0.0268(4) Uani 1 1 d . . .
C14 C 0.9452(2) 0.6894(4) 0.06872(9) 0.0377(5) Uani 1 1 d . . .
H14 H 0.8877 0.7994 0.0670 0.045 Uiso 1 1 calc R . .
C15 C 1.0353(3) 0.7403(5) 0.04792(9) 0.0496(7) Uani 1 1 d . . .
H15 H 1.0396 0.8864 0.0327 0.059 Uiso 1 1 calc R . .
C16 C 1.1187(2) 0.5786(5) 0.04944(9) 0.0501(7) Uani 1 1 d . . .
H16 H 1.1805 0.6155 0.0358 0.060 Uiso 1 1 calc R . .
C17 C 1.11180(18) 0.3642(5) 0.07080(9) 0.0440(6) Uani 1 1 d . . .
H17 H 1.1675 0.2510 0.0707 0.053 Uiso 1 1 calc R . .
C18 C 1.02318(17) 0.3143(4) 0.09239(8) 0.0321(5) Uani 1 1 d . . .
H18 H 1.0196 0.1678 0.1076 0.039 Uiso 1 1 calc R . .
H1N H 0.4839(19) 0.349(4) 0.0716(9) 0.032(6) Uiso 1 1 d . . .

loop_
_atom_site_aniso_label
_atom_site_aniso_U_11
_atom_site_aniso_U_22
_atom_site_aniso_U_33
_atom_site_aniso_U_23
_atom_site_aniso_U_13
_atom_site_aniso_U_12
Pd1 0.01949(8) 0.02390(9) 0.02304(9) -0.00004(6) 0.00355(6) 0.00122(6)
Cl1 0.0394(3) 0.0413(3) 0.0378(3) 0.0068(2) -0.0022(2) 0.0129(3)
Cl2 0.0350(3) 0.0298(3) 0.0356(3) -0.0024(2) 0.0058(2) -0.0017(2)
S1 0.0245(2) 0.0296(3) 0.0243(3) 0.0022(2) 0.0061(2) -0.0021(2)
S2 0.0218(2) 0.0329(3) 0.0288(3) -0.0064(2) 0.0065(2) 0.0005(2)
N1 0.0212(8) 0.0241(9) 0.0231(8) 0.0010(7) 0.0040(7) -0.0002(7)
C1 0.0275(10) 0.0295(11) 0.0292(11) 0.0019(9) 0.0074(8) 0.0066(9)
C2 0.0205(9) 0.0410(12) 0.0268(11) 0.0010(9) 0.0040(8) 0.0037(9)
C3 0.0285(10) 0.0418(13) 0.0252(11) -0.0014(9) 0.0027(8) -0.0050(10)
C4 0.0287(10) 0.0309(11) 0.0211(10) -0.0028(8) 0.0011(8) -0.0024(9)
C5 0.0440(13) 0.0259(11) 0.0286(11) 0.0013(9) 0.0038(9) -0.0005(10)
C6 0.0409(13) 0.0291(12) 0.0384(13) -0.0052(9) 0.0036(10) 0.0083(10)
C7 0.0335(11) 0.0409(13) 0.0281(11) -0.0080(9) 0.0065(9) 0.0018(10)
C8 0.0353(11) 0.0355(12) 0.0240(11) 0.0034(9) 0.0046(9) -0.0002(10)
C9 0.0322(11) 0.0313(11) 0.0266(11) 0.0013(9) 0.0006(9) 0.0078(9)
C10 0.0277(10) 0.0280(11) 0.0263(10) 0.0026(8) 0.0080(8) -0.0018(9)
C11 0.0289(10) 0.0369(12) 0.0228(10) 0.0003(9) 0.0066(8) -0.0021(9)
C12 0.0234(10) 0.0487(14) 0.0344(12) -0.0141(10) 0.0052(9) -0.0038(10)
C13 0.0227(9) 0.0307(11) 0.0263(10) -0.0080(8) 0.0018(8) -0.0018(8)
C14 0.0418(13) 0.0291(12) 0.0392(13) -0.0047(10) -0.0020(10) 0.0049(10)
C15 0.076(2) 0.0426(14) 0.0303(13) -0.0005(11) 0.0078(13) -0.0226(14)
C16 0.0457(14) 0.071(2) 0.0381(14) -0.0239(13) 0.0213(12) -0.0251(14)
C17 0.0235(10) 0.0534(16) 0.0550(16) -0.0262(13) 0.0056(10) 0.0003(11)
C18 0.0259(10) 0.0312(12) 0.0376(12) -0.0046(9) 0.0000(9) 0.0015(9)

loop_
_atom_type_symbol
_atom_type_description
_atom_type_scat_dispersion_real
_atom_type_scat_dispersion_imag
_atom_type_scat_source
C C 0.0033 0.0016 'International Tables Vol C Tables 4.2.6.8 and 6.1.1.4'
H H 0.0000 0.0000 'International Tables Vol C Tables 4.2.6.8 and 6.1.1.4'
N N 0.0061 0.0033 'International Tables Vol C Tables 4.2.6.8 and 6.1.1.4'
Cl Cl 0.1484 0.1585 'International Tables Vol C Tables 4.2.6.8 and 6.1.1.4'
Pd Pd -0.9988 1.0072 'International Tables Vol C Tables 4.2.6.8 and 6.1.1.4'
S S 0.1246 0.1234 'International Tables Vol C Tables 4.2.6.8 and 6.1.1.4'

loop_
_geom_angle_atom_site_label_1
_geom_angle_atom_site_label_2
_geom_angle_atom_site_label_3
_geom_angle
_geom_angle_site_symmetry_1
_geom_angle_site_symmetry_3
_geom_angle_publ_flag
N1 Pd1 S1 87.11(5) . . ?
N1 Pd1 S2 87.21(5) . . ?
S1 Pd1 S2 173.75(2) . . ?
N1 Pd1 Cl1 179.07(5) . . ?
S1 Pd1 Cl1 92.37(2) . . ?
S2 Pd1 Cl1 93.34(2) . . ?
C2 S1 C3 102.78(11) . . ?
C2 S1 Pd1 97.31(7) . . ?
C3 S1 Pd1 103.54(7) . . ?
C11 S2 C12 103.24(11) . . ?
C11 S2 Pd1 97.65(7) . . ?
C12 S2 Pd1 99.84(7) . . ?
C1 N1 C10 112.10(16) . . ?
C1 N1 Pd1 111.71(12) . . ?
C10 N1 Pd1 112.33(12) . . ?
N1 C1 C2 108.40(17) . . ?
C1 C2 S1 110.74(14) . . ?
C4 C3 S1 109.36(14) . . ?
C5 C4 C9 118.3(2) . . ?
C5 C4 C3 121.4(2) . . ?
C9 C4 C3 120.16(19) . . ?
C6 C5 C4 121.0(2) . . ?
C5 C6 C7 120.0(2) . . ?
C8 C7 C6 119.6(2) . . ?
C7 C8 C9 120.4(2) . . ?
C8 C9 C4 120.6(2) . . ?
N1 C10 C11 109.40(17) . . ?
C10 C11 S2 110.87(14) . . ?
C13 C12 S2 111.76(15) . . ?
C18 C13 C14 118.4(2) . . ?
C18 C13 C12 119.8(2) . . ?
C14 C13 C12 121.8(2) . . ?
C15 C14 C13 120.2(2) . . ?
C16 C15 C14 120.3(2) . . ?
C17 C16 C15 120.1(2) . . ?
C16 C17 C18 119.8(2) . . ?
C17 C18 C13 121.1(2) . . ?

loop_
_geom_bond_atom_site_label_1
_geom_bond_atom_site_label_2
_geom_bond_distance
_geom_bond_site_symmetry_2
_geom_bond_publ_flag
Pd1 N1 2.0300(16) . ?
Pd1 S1 2.2920(5) . ?
Pd1 S2 2.2929(5) . ?
Pd1 Cl1 2.3075(6) . ?
S1 C2 1.819(2) . ?
S1 C3 1.833(2) . ?
S2 C11 1.819(2) . ?
S2 C12 1.829(2) . ?
N1 C1 1.486(2) . ?
N1 C10 1.487(2) . ?
C1 C2 1.513(3) . ?
C3 C4 1.497(3) . ?
C4 C5 1.392(3) . ?
C4 C9 1.396(3) . ?
C5 C6 1.380(3) . ?
C6 C7 1.388(3) . ?
C7 C8 1.380(3) . ?
C8 C9 1.383(3) . ?
C10 C11 1.513(3) . ?
C12 C13 1.504(3) . ?
C13 C18 1.384(3) . ?
C13 C14 1.387(3) . ?
C14 C15 1.380(4) . ?
C15 C16 1.374(4) . ?
C16 C17 1.367(4) . ?
C17 C18 1.376(3) . ?
